data_7104216
loop_
_publ_author_name
'Ke, Xianbing'
'Hu, Hao'
'Zhang, Keda'
'Xu, Wenjin'
'Zhu, Qifeng'
'Wu, Lamei'
'Hu, Xianming'

_publ_section_title
;
 Significant steroids: effective and general synthesis of 4alpha- and
 4beta-amino-5alpha-androstanes.
;
_journal_issue 9
_journal_name_full 'Chemical communications (Cambridge, England)'
_journal_page_first 1037
_journal_page_last 1039
_journal_paper_doi 10.1039/b817910g
_journal_volume 34
_journal_year 2009
_chemical_formula_sum 'C23 H37 N O3'
_chemical_formula_weight 375.54
_chemical_name_systematic
;
?
;
_space_group_IT_number 19
_symmetry_cell_setting orthorhombic
_symmetry_space_group_name_Hall 'P 2ac 2ab'
_symmetry_space_group_name_H-M 'P 21 21 21'
_atom_sites_solution_hydrogens geom
_atom_sites_solution_primary direct
_atom_sites_solution_secondary difmap
_audit_creation_method SHELXL-97
_cell_angle_alpha 90.00
_cell_angle_beta 90.00
_cell_angle_gamma 90.00
_cell_formula_units_Z 4
_cell_length_a 8.3064(5)
_cell_length_b 11.8271(7)
_cell_length_c 21.4585(14)
_cell_measurement_reflns_used 4081
_cell_measurement_temperature 298(2)
_cell_measurement_theta_max 23.01
_cell_measurement_theta_min 2.56
_cell_volume 2108.1(2)
_computing_cell_refinement 'Bruker SMART'
_computing_data_collection 'Bruker SMART'
_computing_data_reduction 'Bruker SAINT'
_computing_molecular_graphics 'Bruker SHELXTL'
_computing_publication_material 'Bruker SHELXTL'
_computing_structure_refinement 'SHELXL-97 (Sheldrick, 1997)'
_computing_structure_solution 'SHELXS-97 (Sheldrick, 1990)'
_diffrn_ambient_temperature 298(2)
_diffrn_measured_fraction_theta_full 0.996
_diffrn_measured_fraction_theta_max 0.996
_diffrn_measurement_device_type 'CCD area detector'
_diffrn_measurement_method 'phi and omega scans'
_diffrn_radiation_monochromator graphite
_diffrn_radiation_source 'fine-focus sealed tube'
_diffrn_radiation_type MoK\a
_diffrn_radiation_wavelength 0.71073
_diffrn_reflns_av_R_equivalents 0.0316
_diffrn_reflns_av_sigmaI/netI 0.0271
_diffrn_reflns_limit_h_max 10
_diffrn_reflns_limit_h_min -10
_diffrn_reflns_limit_k_max 14
_diffrn_reflns_limit_k_min -15
_diffrn_reflns_limit_l_max 27
_diffrn_reflns_limit_l_min -22
_diffrn_reflns_number 15118
_diffrn_reflns_theta_full 27.50
_diffrn_reflns_theta_max 27.50
_diffrn_reflns_theta_min 1.90
_exptl_absorpt_coefficient_mu 0.077
_exptl_absorpt_correction_T_max 0.9878
_exptl_absorpt_correction_T_min 0.9673
_exptl_absorpt_correction_type multi-scan
_exptl_absorpt_process_details SADABS,Sheldrick,1997
_exptl_crystal_colour colorless
_exptl_crystal_density_diffrn 1.183
_exptl_crystal_density_method 'not measured'
_exptl_crystal_description plate
_exptl_crystal_F_000 824
_exptl_crystal_size_max 0.30
_exptl_crystal_size_mid 0.20
_exptl_crystal_size_min 0.16
_refine_diff_density_max 0.206
_refine_diff_density_min -0.149
_refine_diff_density_rms 0.036
_refine_ls_abs_structure_details 'Flack H D (1983), Acta Cryst. A39, 876-881'
_refine_ls_extinction_method none
_refine_ls_goodness_of_fit_ref 1.122
_refine_ls_hydrogen_treatment constr
_refine_ls_matrix_type full
_refine_ls_number_parameters 247
_refine_ls_number_reflns 2751
_refine_ls_number_restraints 0
_refine_ls_restrained_S_all 1.122
_refine_ls_R_factor_all 0.0663
_refine_ls_R_factor_gt 0.0488
_refine_ls_shift/su_max 0.011
_refine_ls_shift/su_mean 0.002
_refine_ls_structure_factor_coef Fsqd
_refine_ls_weighting_details 'calc w=1/[\s^2^(Fo^2^)+(0.0769P)^2^] where P=(Fo^2^+2Fc^2^)/3'
_refine_ls_weighting_scheme calc
_refine_ls_wR_factor_gt 0.1236
_refine_ls_wR_factor_ref 0.1334
_reflns_number_gt 2104
_reflns_number_total 2751
_reflns_threshold_expression >2sigma(I)
_cod_data_source_file b817910g.txt
_cod_data_source_block 080519cm
_cod_depositor_comments
;
The following automatic conversions were performed:
'_symmetry_cell_setting' value 'Orthorhombic' changed to 'orthorhombic'
according to '/home/saulius/struct/CIF-dictionaries/cif_core.dic'
dictionary named 'cif_core.dic' version 2.4.1 from 2010-06-29.

Automatic conversion script
Id: cif_fix_enum 1527 2010-12-29 10:47:43Z saulius 
;
_cod_original_sg_symbol_H-M P2(1)2(1)2(1)
_cod_database_code 7104216

loop_
_symmetry_equiv_pos_as_xyz
'x, y, z'
'-x+1/2, -y, z+1/2'
'-x, y+1/2, -z+1/2'
'x+1/2, -y+1/2, -z'

loop_
_atom_site_label
_atom_site_type_symbol
_atom_site_fract_x
_atom_site_fract_y
_atom_site_fract_z
_atom_site_U_iso_or_equiv
_atom_site_adp_type
_atom_site_occupancy
_atom_site_symmetry_multiplicity
_atom_site_calc_flag
_atom_site_refinement_flags
_atom_site_disorder_assembly
_atom_site_disorder_group
C1 C 0.4815(3) 0.8343(2) 0.85255(13) 0.0562(6) Uani 1 1 d . . .
H1A H 0.3888 0.7949 0.8357 0.067 Uiso 1 1 calc R . .
H1B H 0.4525 0.8616 0.8937 0.067 Uiso 1 1 calc R . .
C2 C 0.5188(3) 0.9350(2) 0.81118(15) 0.0664(7) Uani 1 1 d . . .
H2A H 0.5349 0.9090 0.7688 0.080 Uiso 1 1 calc R . .
H2B H 0.4274 0.9861 0.8113 0.080 Uiso 1 1 calc R . .
C3 C 0.6673(3) 0.9983(2) 0.83261(14) 0.0645(7) Uani 1 1 d . . .
H3 H 0.6893 1.0604 0.8036 0.077 Uiso 1 1 calc R . .
C4 C 0.8157(3) 0.92118(19) 0.83645(11) 0.0496(6) Uani 1 1 d . . .
H4 H 0.8981 0.9643 0.8588 0.060 Uiso 1 1 calc R . .
C5 C 0.7750(3) 0.81850(19) 0.87806(10) 0.0454(5) Uani 1 1 d . . .
H5 H 0.7461 0.8524 0.9182 0.055 Uiso 1 1 calc R . .
C6 C 0.9166(3) 0.7420(2) 0.89354(11) 0.0516(6) Uani 1 1 d . . .
H6A H 0.9478 0.7002 0.8566 0.062 Uiso 1 1 calc R . .
H6B H 1.0076 0.7879 0.9063 0.062 Uiso 1 1 calc R . .
C7 C 0.8746(3) 0.65935(19) 0.94535(11) 0.0514(6) Uani 1 1 d . . .
H7A H 0.8546 0.7011 0.9835 0.062 Uiso 1 1 calc R . .
H7B H 0.9653 0.6094 0.9526 0.062 Uiso 1 1 calc R . .
C8 C 0.7267(3) 0.58882(18) 0.92944(10) 0.0436(5) Uani 1 1 d . . .
H8 H 0.7512 0.5421 0.8929 0.052 Uiso 1 1 calc R . .
C9 C 0.5834(3) 0.66660(18) 0.91355(10) 0.0421(5) Uani 1 1 d . . .
H9 H 0.5676 0.7143 0.9504 0.050 Uiso 1 1 calc R . .
C10 C 0.6213(3) 0.74976(18) 0.85908(10) 0.0434(5) Uani 1 1 d . . .
C11 C 0.4250(3) 0.6005(2) 0.90551(12) 0.0535(6) Uani 1 1 d . . .
H11A H 0.3371 0.6540 0.9014 0.064 Uiso 1 1 calc R . .
H11B H 0.4306 0.5573 0.8671 0.064 Uiso 1 1 calc R . .
C12 C 0.3877(3) 0.5201(2) 0.95916(12) 0.0561(6) Uani 1 1 d . . .
H12A H 0.3659 0.5632 0.9967 0.067 Uiso 1 1 calc R . .
H12B H 0.2926 0.4760 0.9493 0.067 Uiso 1 1 calc R . .
C13 C 0.5294(3) 0.44155(19) 0.97018(11) 0.0503(5) Uani 1 1 d . . .
C14 C 0.6811(3) 0.51190(18) 0.98307(11) 0.0476(5) Uani 1 1 d . . .
H14 H 0.6550 0.5615 1.0182 0.057 Uiso 1 1 calc R . .
C15 C 0.8021(3) 0.4246(2) 1.00780(14) 0.0667(7) Uani 1 1 d . . .
H15A H 0.8502 0.3818 0.9740 0.080 Uiso 1 1 calc R . .
H15B H 0.8867 0.4607 1.0318 0.080 Uiso 1 1 calc R . .
C16 C 0.6971(4) 0.3492(3) 1.04897(16) 0.0838(10) Uani 1 1 d . . .
H16A H 0.7245 0.2702 1.0429 0.101 Uiso 1 1 calc R . .
H16B H 0.7121 0.3680 1.0926 0.101 Uiso 1 1 calc R . .
C17 C 0.5253(4) 0.3712(2) 1.02936(13) 0.0618(7) Uani 1 1 d . . .
C18 C 0.5508(4) 0.3564(2) 0.91582(13) 0.0659(7) Uani 1 1 d . . .
H18A H 0.6285 0.3001 0.9274 0.099 Uiso 1 1 calc R . .
H18B H 0.5877 0.3959 0.8794 0.099 Uiso 1 1 calc R . .
H18C H 0.4496 0.3207 0.9070 0.099 Uiso 1 1 calc R . .
C19 C 0.6446(3) 0.6861(2) 0.79713(11) 0.0556(6) Uani 1 1 d . . .
H19A H 0.5443 0.6529 0.7846 0.083 Uiso 1 1 calc R . .
H19B H 0.7237 0.6277 0.8025 0.083 Uiso 1 1 calc R . .
H19C H 0.6805 0.7381 0.7657 0.083 Uiso 1 1 calc R . .
C20 C 0.8563(4) 0.9629(3) 0.72340(15) 0.0918(11) Uani 1 1 d . . .
H20A H 0.9027 1.0369 0.7310 0.110 Uiso 1 1 calc R . .
H20B H 0.7410 0.9721 0.7182 0.110 Uiso 1 1 calc R . .
C21 C 0.9272(5) 0.9136(5) 0.66494(15) 0.1174(16) Uani 1 1 d . . .
H21A H 0.8786 0.8403 0.6572 0.141 Uiso 1 1 calc R . .
H21B H 0.9011 0.9623 0.6300 0.141 Uiso 1 1 calc R . .
C22 C 1.1314(5) 0.8343(4) 0.71996(18) 0.1171(16) Uani 1 1 d . . .
H22A H 1.2475 0.8292 0.7240 0.140 Uiso 1 1 calc R . .
H22B H 1.0898 0.7585 0.7138 0.140 Uiso 1 1 calc R . .
C23 C 1.0617(4) 0.8830(5) 0.77897(15) 0.1084(14) Uani 1 1 d . . .
H23A H 1.0912 0.8355 0.8140 0.130 Uiso 1 1 calc R . .
H23B H 1.1065 0.9576 0.7861 0.130 Uiso 1 1 calc R . .
N1 N 0.8874(2) 0.89095(16) 0.77522(9) 0.0513(5) Uani 1 1 d . . .
O1 O 1.0931(3) 0.9009(2) 0.66826(9) 0.0873(7) Uani 1 1 d . . .
O2 O 0.6306(3) 1.04356(18) 0.89247(12) 0.0925(7) Uani 1 1 d . . .
H2 H 0.7070 1.0811 0.9050 0.139 Uiso 1 1 calc R . .
O3 O 0.4062(3) 0.34138(15) 1.05773(10) 0.0783(6) Uani 1 1 d . . .

loop_
_atom_site_aniso_label
_atom_site_aniso_U_11
_atom_site_aniso_U_22
_atom_site_aniso_U_33
_atom_site_aniso_U_23
_atom_site_aniso_U_13
_atom_site_aniso_U_12
C1 0.0404(12) 0.0590(14) 0.0691(16) 0.0061(12) -0.0072(11) -0.0032(11)
C2 0.0504(14) 0.0594(15) 0.0895(19) 0.0158(15) -0.0022(13) 0.0025(12)
C3 0.0572(15) 0.0506(13) 0.0856(19) 0.0039(13) 0.0107(14) -0.0050(12)
C4 0.0449(12) 0.0491(12) 0.0549(14) -0.0012(11) -0.0020(10) -0.0100(10)
C5 0.0434(12) 0.0514(12) 0.0415(12) -0.0067(10) -0.0014(9) -0.0093(10)
C6 0.0378(11) 0.0610(13) 0.0561(14) -0.0073(12) -0.0049(10) -0.0067(11)
C7 0.0407(12) 0.0562(13) 0.0574(14) -0.0015(11) -0.0095(11) -0.0013(11)
C8 0.0395(11) 0.0426(11) 0.0485(12) -0.0096(10) -0.0012(9) 0.0038(9)
C9 0.0385(10) 0.0439(11) 0.0438(12) -0.0067(9) -0.0006(9) -0.0009(9)
C10 0.0377(10) 0.0468(11) 0.0457(12) -0.0023(9) -0.0037(9) -0.0062(10)
C11 0.0401(12) 0.0561(13) 0.0644(15) 0.0042(12) -0.0035(11) -0.0054(10)
C12 0.0449(12) 0.0551(12) 0.0682(16) -0.0015(12) 0.0088(12) -0.0011(11)
C13 0.0485(12) 0.0449(11) 0.0575(14) -0.0003(11) 0.0080(11) -0.0003(10)
C14 0.0494(12) 0.0427(11) 0.0508(12) -0.0048(10) -0.0016(10) 0.0065(10)
C15 0.0618(16) 0.0596(14) 0.0787(18) 0.0103(14) -0.0100(13) 0.0053(14)
C16 0.086(2) 0.0775(19) 0.088(2) 0.0234(18) -0.0026(17) 0.0109(17)
C17 0.0725(17) 0.0424(12) 0.0707(17) 0.0012(12) 0.0113(15) 0.0029(12)
C18 0.0681(17) 0.0544(13) 0.0752(18) -0.0174(13) 0.0090(14) -0.0109(13)
C19 0.0547(14) 0.0637(14) 0.0483(13) -0.0083(11) -0.0074(10) -0.0114(12)
C20 0.075(2) 0.120(3) 0.081(2) 0.044(2) 0.0093(17) 0.018(2)
C21 0.084(3) 0.208(5) 0.060(2) 0.016(3) -0.0009(17) -0.017(3)
C22 0.094(3) 0.146(3) 0.111(3) 0.054(3) 0.055(2) 0.037(3)
C23 0.0528(17) 0.199(4) 0.073(2) 0.040(3) 0.0113(15) 0.020(2)
N1 0.0442(10) 0.0584(11) 0.0511(11) 0.0080(9) 0.0000(9) -0.0036(9)
O1 0.0835(15) 0.1089(16) 0.0696(13) 0.0190(13) 0.0201(11) -0.0145(14)
O2 0.0699(13) 0.0822(14) 0.1254(18) -0.0369(14) 0.0282(14) -0.0100(12)
O3 0.0855(14) 0.0608(11) 0.0885(14) 0.0095(11) 0.0250(12) -0.0013(11)

loop_
_atom_type_symbol
_atom_type_description
_atom_type_scat_dispersion_real
_atom_type_scat_dispersion_imag
_atom_type_scat_source
C C 0.0033 0.0000 'International Tables Vol C Tables 4.2.6.8 and 6.1.1.4'
H H 0.0000 0.0000 'International Tables Vol C Tables 4.2.6.8 and 6.1.1.4'
N N 0.0061 0.0000 'International Tables Vol C Tables 4.2.6.8 and 6.1.1.4'
O O 0.0106 0.0000 'International Tables Vol C Tables 4.2.6.8 and 6.1.1.4'

loop_
_geom_angle_atom_site_label_1
_geom_angle_atom_site_label_2
_geom_angle_atom_site_label_3
_geom_angle
_geom_angle_site_symmetry_1
_geom_angle_site_symmetry_3
_geom_angle_publ_flag
C2 C1 C10 114.1(2) . . ?
C2 C1 H1A 108.7 . . ?
C10 C1 H1A 108.7 . . ?
C2 C1 H1B 108.7 . . ?
C10 C1 H1B 108.7 . . ?
H1A C1 H1B 107.6 . . ?
C3 C2 C1 112.1(2) . . ?
C3 C2 H2A 109.2 . . ?
C1 C2 H2A 109.2 . . ?
C3 C2 H2B 109.2 . . ?
C1 C2 H2B 109.2 . . ?
H2A C2 H2B 107.9 . . ?
O2 C3 C2 106.6(2) . . ?
O2 C3 C4 110.3(2) . . ?
C2 C3 C4 112.14(19) . . ?
O2 C3 H3 109.3 . . ?
C2 C3 H3 109.3 . . ?
C4 C3 H3 109.3 . . ?
N1 C4 C3 114.7(2) . . ?
N1 C4 C5 114.17(18) . . ?
C3 C4 C5 108.81(19) . . ?
N1 C4 H4 106.2 . . ?
C3 C4 H4 106.2 . . ?
C5 C4 H4 106.2 . . ?
C6 C5 C4 115.16(18) . . ?
C6 C5 C10 112.22(17) . . ?
C4 C5 C10 115.82(18) . . ?
C6 C5 H5 103.9 . . ?
C4 C5 H5 103.9 . . ?
C10 C5 H5 103.9 . . ?
C7 C6 C5 111.37(18) . . ?
C7 C6 H6A 109.4 . . ?
C5 C6 H6A 109.4 . . ?
C7 C6 H6B 109.4 . . ?
C5 C6 H6B 109.4 . . ?
H6A C6 H6B 108.0 . . ?
C6 C7 C8 111.91(18) . . ?
C6 C7 H7A 109.2 . . ?
C8 C7 H7A 109.2 . . ?
C6 C7 H7B 109.2 . . ?
C8 C7 H7B 109.2 . . ?
H7A C7 H7B 107.9 . . ?
C14 C8 C7 111.09(18) . . ?
C14 C8 C9 109.48(17) . . ?
C7 C8 C9 110.20(16) . . ?
C14 C8 H8 108.7 . . ?
C7 C8 H8 108.7 . . ?
C9 C8 H8 108.7 . . ?
C11 C9 C8 112.40(16) . . ?
C11 C9 C10 114.12(17) . . ?
C8 C9 C10 112.69(17) . . ?
C11 C9 H9 105.6 . . ?
C8 C9 H9 105.6 . . ?
C10 C9 H9 105.6 . . ?
C19 C10 C1 109.50(18) . . ?
C19 C10 C9 111.35(17) . . ?
C1 C10 C9 108.99(17) . . ?
C19 C10 C5 112.04(18) . . ?
C1 C10 C5 107.56(17) . . ?
C9 C10 C5 107.28(16) . . ?
C12 C11 C9 113.94(19) . . ?
C12 C11 H11A 108.8 . . ?
C9 C11 H11A 108.8 . . ?
C12 C11 H11B 108.8 . . ?
C9 C11 H11B 108.8 . . ?
H11A C11 H11B 107.7 . . ?
C13 C12 C11 109.97(19) . . ?
C13 C12 H12A 109.7 . . ?
C11 C12 H12A 109.7 . . ?
C13 C12 H12B 109.7 . . ?
C11 C12 H12B 109.7 . . ?
H12A C12 H12B 108.2 . . ?
C12 C13 C17 116.62(19) . . ?
C12 C13 C14 109.46(17) . . ?
C17 C13 C14 99.48(19) . . ?
C12 C13 C18 111.6(2) . . ?
C17 C13 C18 106.03(19) . . ?
C14 C13 C18 113.13(19) . . ?
C8 C14 C15 120.2(2) . . ?
C8 C14 C13 113.18(19) . . ?
C15 C14 C13 103.60(18) . . ?
C8 C14 H14 106.3 . . ?
C15 C14 H14 106.3 . . ?
C13 C14 H14 106.3 . . ?
C16 C15 C14 102.6(2) . . ?
C16 C15 H15A 111.2 . . ?
C14 C15 H15A 111.2 . . ?
C16 C15 H15B 111.2 . . ?
C14 C15 H15B 111.2 . . ?
H15A C15 H15B 109.2 . . ?
C17 C16 C15 106.1(2) . . ?
C17 C16 H16A 110.5 . . ?
C15 C16 H16A 110.5 . . ?
C17 C16 H16B 110.5 . . ?
C15 C16 H16B 110.5 . . ?
H16A C16 H16B 108.7 . . ?
O3 C17 C16 125.4(3) . . ?
O3 C17 C13 126.7(3) . . ?
C16 C17 C13 107.9(2) . . ?
C13 C18 H18A 109.5 . . ?
C13 C18 H18B 109.5 . . ?
H18A C18 H18B 109.5 . . ?
C13 C18 H18C 109.5 . . ?
H18A C18 H18C 109.5 . . ?
H18B C18 H18C 109.5 . . ?
C10 C19 H19A 109.5 . . ?
C10 C19 H19B 109.5 . . ?
H19A C19 H19B 109.5 . . ?
C10 C19 H19C 109.5 . . ?
H19A C19 H19C 109.5 . . ?
H19B C19 H19C 109.5 . . ?
N1 C20 C21 110.4(3) . . ?
N1 C20 H20A 109.6 . . ?
C21 C20 H20A 109.6 . . ?
N1 C20 H20B 109.6 . . ?
C21 C20 H20B 109.6 . . ?
H20A C20 H20B 108.1 . . ?
O1 C21 C20 112.8(3) . . ?
O1 C21 H21A 109.0 . . ?
C20 C21 H21A 109.0 . . ?
O1 C21 H21B 109.0 . . ?
C20 C21 H21B 109.0 . . ?
H21A C21 H21B 107.8 . . ?
O1 C22 C23 111.4(3) . . ?
O1 C22 H22A 109.4 . . ?
C23 C22 H22A 109.4 . . ?
O1 C22 H22B 109.4 . . ?
C23 C22 H22B 109.4 . . ?
H22A C22 H22B 108.0 . . ?
N1 C23 C22 111.2(3) . . ?
N1 C23 H23A 109.4 . . ?
C22 C23 H23A 109.4 . . ?
N1 C23 H23B 109.4 . . ?
C22 C23 H23B 109.4 . . ?
H23A C23 H23B 108.0 . . ?
C20 N1 C23 105.2(2) . . ?
C20 N1 C4 118.3(2) . . ?
C23 N1 C4 111.5(2) . . ?
C21 O1 C22 109.1(3) . . ?
C3 O2 H2 109.5 . . ?

loop_
_geom_bond_atom_site_label_1
_geom_bond_atom_site_label_2
_geom_bond_distance
_geom_bond_site_symmetry_2
_geom_bond_publ_flag
C1 C2 1.518(4) . ?
C1 C10 1.539(3) . ?
C1 H1A 0.9700 . ?
C1 H1B 0.9700 . ?
C2 C3 1.514(4) . ?
C2 H2A 0.9700 . ?
C2 H2B 0.9700 . ?
C3 O2 1.425(3) . ?
C3 C4 1.535(4) . ?
C3 H3 0.9800 . ?
C4 N1 1.486(3) . ?
C4 C5 1.545(3) . ?
C4 H4 0.9800 . ?
C5 C6 1.521(3) . ?
C5 C10 1.567(3) . ?
C5 H5 0.9800 . ?
C6 C7 1.521(3) . ?
C6 H6A 0.9700 . ?
C6 H6B 0.9700 . ?
C7 C8 1.524(3) . ?
C7 H7A 0.9700 . ?
C7 H7B 0.9700 . ?
C8 C14 1.515(3) . ?
C8 C9 1.542(3) . ?
C8 H8 0.9800 . ?
C9 C11 1.540(3) . ?
C9 C10 1.560(3) . ?
C9 H9 0.9800 . ?
C10 C19 1.540(3) . ?
C11 C12 1.525(3) . ?
C11 H11A 0.9700 . ?
C11 H11B 0.9700 . ?
C12 C13 1.518(3) . ?
C12 H12A 0.9700 . ?
C12 H12B 0.9700 . ?
C13 C17 1.518(4) . ?
C13 C14 1.535(3) . ?
C13 C18 1.551(3) . ?
C14 C15 1.535(3) . ?
C14 H14 0.9800 . ?
C15 C16 1.529(4) . ?
C15 H15A 0.9700 . ?
C15 H15B 0.9700 . ?
C16 C17 1.510(5) . ?
C16 H16A 0.9700 . ?
C16 H16B 0.9700 . ?
C17 O3 1.214(3) . ?
C18 H18A 0.9600 . ?
C18 H18B 0.9600 . ?
C18 H18C 0.9600 . ?
C19 H19A 0.9600 . ?
C19 H19B 0.9600 . ?
C19 H19C 0.9600 . ?
C20 N1 1.424(3) . ?
C20 C21 1.504(5) . ?
C20 H20A 0.9700 . ?
C20 H20B 0.9700 . ?
C21 O1 1.388(5) . ?
C21 H21A 0.9700 . ?
C21 H21B 0.9700 . ?
C22 O1 1.398(4) . ?
C22 C23 1.507(5) . ?
C22 H22A 0.9700 . ?
C22 H22B 0.9700 . ?
C23 N1 1.453(4) . ?
C23 H23A 0.9700 . ?
C23 H23B 0.9700 . ?
O2 H2 0.8200 . ?

loop_
_geom_hbond_atom_site_label_D
_geom_hbond_atom_site_label_H
_geom_hbond_atom_site_label_A
_geom_hbond_distance_DH
_geom_hbond_distance_HA
_geom_hbond_distance_DA
_geom_hbond_angle_DHA
_geom_hbond_site_symmetry_A
O2 H2 O3 0.82 2.05 2.870(3) 173.3 4_567
C15 H15B O2 0.97 2.60 3.488(4) 152.7 4_567
C8 H8 O1 0.98 2.49 3.402(3) 155.3 3_746
C19 H19C N1 0.96 2.50 3.187(3) 128.1 .

loop_
_geom_torsion_atom_site_label_1
_geom_torsion_atom_site_label_2
_geom_torsion_atom_site_label_3
_geom_torsion_atom_site_label_4
_geom_torsion
_geom_torsion_site_symmetry_1
_geom_torsion_site_symmetry_2
_geom_torsion_site_symmetry_3
_geom_torsion_site_symmetry_4
_geom_torsion_publ_flag
C10 C1 C2 C3 -55.8(3) . . . . ?
C1 C2 C3 O2 -64.4(3) . . . . ?
C1 C2 C3 C4 56.3(3) . . . . ?
O2 C3 C4 N1 -166.4(2) . . . . ?
C2 C3 C4 N1 75.0(3) . . . . ?
O2 C3 C4 C5 64.4(2) . . . . ?
C2 C3 C4 C5 -54.2(3) . . . . ?
N1 C4 C5 C6 58.3(3) . . . . ?
C3 C4 C5 C6 -172.2(2) . . . . ?
N1 C4 C5 C10 -75.5(2) . . . . ?
C3 C4 C5 C10 54.0(2) . . . . ?
C4 C5 C6 C7 167.53(18) . . . . ?
C10 C5 C6 C7 -57.1(2) . . . . ?
C5 C6 C7 C8 56.0(2) . . . . ?
C6 C7 C8 C14 -176.76(19) . . . . ?
C6 C7 C8 C9 -55.2(2) . . . . ?
C14 C8 C9 C11 -50.0(2) . . . . ?
C7 C8 C9 C11 -172.48(19) . . . . ?
C14 C8 C9 C10 179.32(17) . . . . ?
C7 C8 C9 C10 56.9(2) . . . . ?
C2 C1 C10 C19 -70.8(3) . . . . ?
C2 C1 C10 C9 167.2(2) . . . . ?
C2 C1 C10 C5 51.2(3) . . . . ?
C11 C9 C10 C19 -63.0(2) . . . . ?
C8 C9 C10 C19 66.8(2) . . . . ?
C11 C9 C10 C1 57.9(2) . . . . ?
C8 C9 C10 C1 -172.28(18) . . . . ?
C11 C9 C10 C5 174.11(18) . . . . ?
C8 C9 C10 C5 -56.1(2) . . . . ?
C6 C5 C10 C19 -66.6(2) . . . . ?
C4 C5 C10 C19 68.5(2) . . . . ?
C6 C5 C10 C1 173.06(18) . . . . ?
C4 C5 C10 C1 -51.9(2) . . . . ?
C6 C5 C10 C9 55.9(2) . . . . ?
C4 C5 C10 C9 -168.99(18) . . . . ?
C8 C9 C11 C12 50.6(2) . . . . ?
C10 C9 C11 C12 -179.49(19) . . . . ?
C9 C11 C12 C13 -53.8(3) . . . . ?
C11 C12 C13 C17 168.8(2) . . . . ?
C11 C12 C13 C14 57.0(2) . . . . ?
C11 C12 C13 C18 -69.1(2) . . . . ?
C7 C8 C14 C15 -58.8(3) . . . . ?
C9 C8 C14 C15 179.3(2) . . . . ?
C7 C8 C14 C13 178.19(17) . . . . ?
C9 C8 C14 C13 56.3(2) . . . . ?
C12 C13 C14 C8 -60.8(2) . . . . ?
C17 C13 C14 C8 176.51(18) . . . . ?
C18 C13 C14 C8 64.4(2) . . . . ?
C12 C13 C14 C15 167.4(2) . . . . ?
C17 C13 C14 C15 44.7(2) . . . . ?
C18 C13 C14 C15 -67.4(3) . . . . ?
C8 C14 C15 C16 -167.0(2) . . . . ?
C13 C14 C15 C16 -39.5(3) . . . . ?
C14 C15 C16 C17 18.0(3) . . . . ?
C15 C16 C17 O3 -167.3(3) . . . . ?
C15 C16 C17 C13 10.0(3) . . . . ?
C12 C13 C17 O3 26.3(4) . . . . ?
C14 C13 C17 O3 143.7(3) . . . . ?
C18 C13 C17 O3 -98.7(3) . . . . ?
C12 C13 C17 C16 -151.0(2) . . . . ?
C14 C13 C17 C16 -33.5(3) . . . . ?
C18 C13 C17 C16 84.0(3) . . . . ?
N1 C20 C21 O1 -60.9(5) . . . . ?
O1 C22 C23 N1 59.7(5) . . . . ?
C21 C20 N1 C23 59.4(4) . . . . ?
C21 C20 N1 C4 -175.4(3) . . . . ?
C22 C23 N1 C20 -59.8(4) . . . . ?
C22 C23 N1 C4 170.8(3) . . . . ?
C3 C4 N1 C20 22.4(3) . . . . ?
C5 C4 N1 C20 148.9(2) . . . . ?
C3 C4 N1 C23 144.5(3) . . . . ?
C5 C4 N1 C23 -89.0(3) . . . . ?
C20 C21 O1 C22 56.4(5) . . . . ?
C23 C22 O1 C21 -55.5(5) . . . . ?

loop_
_cod_related_entry_id
_cod_related_entry_database
_cod_related_entry_code
1 ChemSpider 30653108
